data_1558619
loop_
_publ_author_name
'Marolf, David M.'
'Brehm, Kristen L.'
'Lynch, Vincent M.'
'Powell, Gregory L.'

_publ_section_title
;
 1,1,2,2,2,3,3,3-Octacarbonyl-1,1,2,3-tetrakis(1,3,5-triaza-7-phosphatricyclo[3.3.1.1^3,7^]decane-\k<i>P</i>)-<i>triangulo</i>-triosmium(0)
;
_journal_coeditor_code WM4135
_journal_issue 7
_journal_name_full IUCrData
_journal_page_first x200935
_journal_paper_doi 10.1107/S2414314620009359
_journal_volume 5
_journal_year 2020
_chemical_formula_iupac '[Os3 (C6 H12 N3 P)4 (C O)8]'
_chemical_formula_moiety 'C32 H48 N12 O8 Os3 P4 '
_chemical_formula_sum 'C32 H48 N12 O8 Os3 P4'
_chemical_formula_weight 1423.30
_chemical_name_common Os3(CO)8(PTA)4
_chemical_name_systematic
1,1,2,2,2,3,3,3-Octacarbonyl-1,1,2,3-tetrakis(1,3,5-triaza-7-phosphatricyclo[3.3.1.1^3,7^]decane-\k<i>P</i>)-<i>triangulo</i>-triosmium(0)
_space_group_crystal_system orthorhombic
_space_group_IT_number 61
_space_group_name_Hall '-P 2ac 2ab'
_space_group_name_H-M_alt 'P b c a'
_atom_sites_solution_hydrogens geom
_audit_creation_method SHELXL-2014/7
_cell_angle_alpha 90
_cell_angle_beta 90
_cell_angle_gamma 90
_cell_formula_units_Z 8
_cell_length_a 18.7500(2)
_cell_length_b 15.8889(2)
_cell_length_c 27.5984(3)
_cell_measurement_reflns_used 21014
_cell_measurement_temperature 100(2)
_cell_measurement_theta_max 74.1
_cell_measurement_theta_min 3.94
_cell_volume 8222.03(16)
_computing_cell_refinement
;
CrysAlisPro (Agilent, 2016)
;
_computing_data_collection
;
CrysAlisPro (Agilent, 2016)
;
_computing_data_reduction
;
CrysAlisPro (Agilent, 2016)
;
_computing_molecular_graphics
;
XP in <i>SHELXTL/PC</i> (Sheldrick, 2008)
;
_computing_publication_material
;
<i>SHELXL2014/7</i> (Sheldrick 2015)
;
_computing_structure_refinement
;
<i>SHELXL2014/7</i> (Sheldrick 2015)
;
_computing_structure_solution
;
<i>SUPERFLIP</i> (Palatinus & Chapuis, 2007)
;
_diffrn_ambient_temperature 100(2)
_diffrn_measured_fraction_theta_full 0.999
_diffrn_measured_fraction_theta_max 0.976
_diffrn_measurement_device_type 'Agilent SuperNova with AtlasS2 CCD'
_diffrn_measurement_method \w-scans
_diffrn_radiation_type CuK\a
_diffrn_radiation_wavelength 1.54184
_diffrn_reflns_av_R_equivalents 0.0476
_diffrn_reflns_av_unetI/netI 0.0290
_diffrn_reflns_limit_h_max 23
_diffrn_reflns_limit_h_min -23
_diffrn_reflns_limit_k_max 19
_diffrn_reflns_limit_k_min -19
_diffrn_reflns_limit_l_max 33
_diffrn_reflns_limit_l_min -33
_diffrn_reflns_number 38755
_diffrn_reflns_theta_full 67.684
_diffrn_reflns_theta_max 74.273
_diffrn_reflns_theta_min 3.203
_diffrn_source 'sealed microfocus tube'
_exptl_absorpt_coefficient_mu 19.162
_exptl_absorpt_correction_T_max 0.783
_exptl_absorpt_correction_T_min 0.142
_exptl_absorpt_correction_type gaussian
_exptl_absorpt_process_details
;
(CrysAlisPro; Agilent, 2016)
;
_exptl_crystal_colour red-orange
_exptl_crystal_density_diffrn 2.300
_exptl_crystal_description plates
_exptl_crystal_F_000 5408
_exptl_crystal_size_max 0.18
_exptl_crystal_size_mid 0.09
_exptl_crystal_size_min 0.014
_refine_diff_density_max 1.239
_refine_diff_density_min -1.343
_refine_ls_extinction_method none
_refine_ls_goodness_of_fit_ref 1.141
_refine_ls_hydrogen_treatment constr
_refine_ls_matrix_type full
_refine_ls_number_parameters 542
_refine_ls_number_reflns 8184
_refine_ls_number_restraints 0
_refine_ls_restrained_S_all 1.141
_refine_ls_R_factor_all 0.0390
_refine_ls_R_factor_gt 0.0321
_refine_ls_shift/su_max 0.002
_refine_ls_shift/su_mean 0.000
_refine_ls_structure_factor_coef Fsqd
_refine_ls_weighting_details 'w=1/[\s^2^(Fo^2^)+(0.0225P)^2^+60.4468P] where P=(Fo^2^+2Fc^2^)/3'
_refine_ls_weighting_scheme calc
_refine_ls_wR_factor_gt 0.0743
_refine_ls_wR_factor_ref 0.0761
_reflns_number_gt 7535
_reflns_number_total 8184
_reflns_threshold_expression 'I > 2\s(I)'
_cod_data_source_file wm4135sup1.cif
_cod_data_source_block I
_cod_database_code 1558619
_shelx_space_group_comment
;
The symmetry employed for this shelxl refinement is uniquely defined
by the following loop, which should always be used as a source of
symmetry information in preference to the above space-group names.
They are only intended as comments.
;

loop_
_space_group_symop_operation_xyz
'x, y, z'
'-x+1/2, -y, z+1/2'
'x+1/2, -y+1/2, -z'
'-x, y+1/2, -z+1/2'
'-x, -y, -z'
'x-1/2, y, -z-1/2'
'-x-1/2, y-1/2, z'
'x, -y-1/2, z-1/2'

loop_
_atom_site_type_symbol
_atom_site_label
_atom_site_fract_x
_atom_site_fract_y
_atom_site_fract_z
_atom_site_U_iso_or_equiv
_atom_site_adp_type
_atom_site_calc_flag
_atom_site_occupancy
_atom_site_disorder_assembly
_atom_site_disorder_group
Os Os1 0.13660(2) 0.51582(2) 0.16473(2) 0.01732(6) Uani d 0.9783(4) A 1
Os Os1A 0.1385(5) 0.5007(6) 0.2876(4) 0.017 Uiso d 0.0217(4) A 2
Os Os2 0.06461(2) 0.53429(2) 0.25694(2) 0.01999(7) Uani d 0.9783(4) A 1
Os Os2A 0.2036(6) 0.4728(7) 0.1943(4) 0.020 Uiso d 0.0217(4) A 2
Os Os3 0.21112(2) 0.47110(2) 0.25254(2) 0.01941(7) Uani d 0.9783(4) A 1
Os Os3A 0.0633(6) 0.5501(7) 0.2014(4) 0.019 Uiso d 0.0217(4) A 2
P P1 0.19602(7) 0.44377(9) 0.10564(5) 0.0205(3) Uani d 1 . .
P P2 0.06469(7) 0.59975(9) 0.11836(5) 0.0204(3) Uani d 1 . .
P P3 0.03369(8) 0.56927(10) 0.33489(5) 0.0231(3) Uani d 1 . .
P P4 0.24364(8) 0.41978(9) 0.32711(5) 0.0215(3) Uani d 1 . .
O O1 0.2497(2) 0.6564(3) 0.16584(15) 0.0343(10) Uani d 1 . .
O O2 0.0236(2) 0.3749(3) 0.16316(15) 0.0288(9) Uani d 1 . .
O O3 0.1199(2) 0.7154(3) 0.24106(15) 0.0298(9) Uani d 1 . .
O O4 -0.0818(2) 0.5625(4) 0.21312(16) 0.0422(12) Uani d 1 . .
O O5 0.0292(3) 0.3491(3) 0.28011(17) 0.0379(11) Uani d 1 . .
O O6 0.2521(2) 0.6475(3) 0.28886(16) 0.0354(10) Uani d 1 . .
O O7 0.3580(2) 0.4501(4) 0.20884(17) 0.0442(12) Uani d 1 . .
O O8 0.1579(2) 0.2948(3) 0.22133(16) 0.0336(10) Uani d 1 . .
N N1 0.2921(3) 0.3214(3) 0.07410(17) 0.0263(10) Uani d 1 . .
N N2 0.2723(3) 0.4408(3) 0.01888(18) 0.0291(11) Uani d 1 . .
N N3 0.1794(3) 0.3322(3) 0.02862(18) 0.0310(11) Uani d 1 . .
N N4 -0.0582(3) 0.6146(3) 0.0632(2) 0.0350(12) Uani d 1 . .
N N5 0.0450(3) 0.6985(3) 0.03545(17) 0.0287(11) Uani d 1 . .
N N6 -0.0219(3) 0.7418(3) 0.10798(19) 0.0297(11) Uani d 1 . .
N N7 -0.0301(3) 0.5304(4) 0.4224(2) 0.0414(14) Uani d 1 . .
N N8 -0.0477(3) 0.6759(4) 0.3919(2) 0.0389(13) Uani d 1 . .
N N9 0.0689(3) 0.6327(3) 0.42524(18) 0.0327(12) Uani d 1 . .
N N10 0.2154(3) 0.3296(3) 0.41086(17) 0.0302(11) Uani d 1 . .
N N11 0.3084(3) 0.4396(3) 0.41678(17) 0.0279(11) Uani d 1 . .
N N12 0.3330(3) 0.3066(3) 0.37345(18) 0.0269(10) Uani d 1 . .
C C1 0.2665(3) 0.3640(4) 0.1184(2) 0.0276(12) Uani d 1 . .
H H1A 0.3073 0.3920 0.1345 0.033 Uiso calc 1 . .
H H1B 0.2473 0.3213 0.1410 0.033 Uiso calc 1 . .
C C2 0.3233(3) 0.3817(4) 0.0398(2) 0.0308(13) Uani d 1 . .
H H2A 0.3611 0.4140 0.0566 0.037 Uiso calc 1 . .
H H2B 0.3463 0.3500 0.0131 0.037 Uiso calc 1 . .
C C3 0.2143(3) 0.3926(4) -0.0037(2) 0.0342(14) Uani d 1 . .
H H3A 0.1780 0.4326 -0.0158 0.041 Uiso calc 1 . .
H H3B 0.2337 0.3619 -0.0319 0.041 Uiso calc 1 . .
C C4 0.2333(3) 0.2771(4) 0.0496(2) 0.0307(13) Uani d 1 . .
H H4A 0.2536 0.2417 0.0235 0.037 Uiso calc 1 . .
H H4B 0.2100 0.2392 0.0732 0.037 Uiso calc 1 . .
C C5 0.2442(3) 0.4983(4) 0.0563(2) 0.0282(13) Uani d 1 . .
H H5A 0.2115 0.5391 0.0407 0.034 Uiso calc 1 . .
H H5B 0.2844 0.5305 0.0704 0.034 Uiso calc 1 . .
C C6 0.1397(3) 0.3753(4) 0.0674(2) 0.0300(13) Uani d 1 . .
H H6A 0.1166 0.3325 0.0882 0.036 Uiso calc 1 . .
H H6B 0.1015 0.4099 0.0525 0.036 Uiso calc 1 . .
C C7 -0.0174(3) 0.5548(4) 0.0924(2) 0.0293(13) Uani d 1 . .
H H7A -0.0046 0.5059 0.0720 0.035 Uiso calc 1 . .
H H7B -0.0480 0.5341 0.1191 0.035 Uiso calc 1 . .
C C8 -0.0167(4) 0.6460(4) 0.0227(2) 0.0346(14) Uani d 1 . .
H H8A -0.0486 0.6793 0.0015 0.042 Uiso calc 1 . .
H H8B 0.0004 0.5973 0.0036 0.042 Uiso calc 1 . .
C C9 0.0183(3) 0.7678(4) 0.0658(2) 0.0282(13) Uani d 1 . .
H H9A 0.0594 0.8020 0.0767 0.034 Uiso calc 1 . .
H H9B -0.0124 0.8044 0.0456 0.034 Uiso calc 1 . .
C C10 -0.0806(3) 0.6871(4) 0.0926(3) 0.0369(15) Uani d 1 . .
H H10A -0.1150 0.7210 0.0736 0.044 Uiso calc 1 . .
H H10B -0.1057 0.6661 0.1217 0.044 Uiso calc 1 . .
C C11 0.0986(3) 0.6478(4) 0.0616(2) 0.0285(13) Uani d 1 . .
H H11A 0.1398 0.6842 0.0696 0.034 Uiso calc 1 . .
H H11B 0.1157 0.6025 0.0400 0.034 Uiso calc 1 . .
C C12 0.0250(3) 0.6981(4) 0.1431(2) 0.0295(13) Uani d 1 . .
H H12A -0.0029 0.6843 0.1725 0.035 Uiso calc 1 . .
H H12B 0.0639 0.7367 0.1528 0.035 Uiso calc 1 . .
C C13 -0.0117(4) 0.4926(4) 0.3748(2) 0.0326(14) Uani d 1 . .
H H13A -0.0558 0.4726 0.3587 0.039 Uiso calc 1 . .
H H13B 0.0198 0.4434 0.3799 0.039 Uiso calc 1 . .
C C14 -0.0783(4) 0.6017(5) 0.4161(3) 0.0469(19) Uani d 1 . .
H H14A -0.0957 0.6191 0.4485 0.056 Uiso calc 1 . .
H H14B -0.1201 0.5825 0.3972 0.056 Uiso calc 1 . .
C C15 0.0165(4) 0.7002(4) 0.4186(2) 0.0368(15) Uani d 1 . .
H H15A 0.0021 0.7213 0.4509 0.044 Uiso calc 1 . .
H H15B 0.0398 0.7473 0.4012 0.044 Uiso calc 1 . .
C C16 0.0344(4) 0.5607(5) 0.4480(2) 0.0382(16) Uani d 1 . .
H H16A 0.0211 0.5762 0.4815 0.046 Uiso calc 1 . .
H H16B 0.0692 0.5140 0.4499 0.046 Uiso calc 1 . .
C C17 -0.0309(4) 0.6568(4) 0.3413(2) 0.0351(14) Uani d 1 . .
H H17A -0.0109 0.7077 0.3257 0.042 Uiso calc 1 . .
H H17B -0.0754 0.6418 0.3240 0.042 Uiso calc 1 . .
C C18 0.1000(3) 0.6076(4) 0.3782(2) 0.0283(13) Uani d 1 . .
H H18A 0.1358 0.5628 0.3839 0.034 Uiso calc 1 . .
H H18B 0.1251 0.6565 0.3640 0.034 Uiso calc 1 . .
C C19 0.1803(3) 0.3634(4) 0.3669(2) 0.0269(12) Uani d 1 . .
H H19A 0.1417 0.4024 0.3767 0.032 Uiso calc 1 . .
H H19B 0.1584 0.3164 0.3486 0.032 Uiso calc 1 . .
C C20 0.2474(4) 0.3985(4) 0.4397(2) 0.0311(13) Uani d 1 . .
H H20A 0.2102 0.4413 0.4461 0.037 Uiso calc 1 . .
H H20B 0.2627 0.3754 0.4714 0.037 Uiso calc 1 . .
C C21 0.3610(3) 0.3745(4) 0.4040(2) 0.0296(13) Uani d 1 . .
H H21A 0.4014 0.4016 0.3869 0.036 Uiso calc 1 . .
H H21B 0.3800 0.3496 0.4342 0.036 Uiso calc 1 . .
C C22 0.2710(3) 0.2698(4) 0.3978(2) 0.0300(13) Uani d 1 . .
H H22A 0.2501 0.2265 0.3763 0.036 Uiso calc 1 . .
H H22B 0.2875 0.2412 0.4276 0.036 Uiso calc 1 . .
C C23 0.2860(3) 0.4874(4) 0.3736(2) 0.0239(12) Uani d 1 . .
H H23A 0.3281 0.5154 0.3593 0.029 Uiso calc 1 . .
H H23B 0.2518 0.5316 0.3835 0.029 Uiso calc 1 . .
C C24 0.3136(3) 0.3386(4) 0.3252(2) 0.0255(12) Uani d 1 . .
H H24A 0.2969 0.2911 0.3049 0.031 Uiso calc 1 . .
H H24B 0.3567 0.3625 0.3096 0.031 Uiso calc 1 . .
C C25 0.2074(3) 0.6038(4) 0.16749(19) 0.0253(12) Uani d 1 . .
C C26 0.0661(3) 0.4266(4) 0.1660(2) 0.0253(12) Uani d 1 . .
C C27 0.1014(3) 0.6473(4) 0.24557(19) 0.0252(12) Uani d 1 . .
C C28 -0.0263(3) 0.5543(4) 0.2306(2) 0.0295(13) Uani d 1 . .
C C29 0.0443(3) 0.4157(4) 0.2700(2) 0.0279(13) Uani d 1 . .
C C30 0.2336(3) 0.5838(4) 0.2740(2) 0.0258(12) Uani d 1 . .
C C31 0.3020(3) 0.4568(4) 0.2250(2) 0.0315(14) Uani d 1 . .
C C32 0.1761(3) 0.3613(4) 0.2316(2) 0.0273(12) Uani d 1 . .

loop_
_atom_site_aniso_label
_atom_site_aniso_U_11
_atom_site_aniso_U_22
_atom_site_aniso_U_33
_atom_site_aniso_U_12
_atom_site_aniso_U_13
_atom_site_aniso_U_23
Os1 0.01825(11) 0.01878(12) 0.01494(12) 0.00020(9) 0.00030(8) -0.00033(8)
Os2 0.01924(12) 0.02431(13) 0.01642(12) -0.00041(10) 0.00185(9) -0.00012(9)
Os3 0.01938(12) 0.02142(13) 0.01743(12) -0.00041(9) -0.00109(8) 0.00100(9)
P1 0.0214(6) 0.0223(7) 0.0178(6) 0.0011(6) 0.0014(5) -0.0025(5)
P2 0.0193(6) 0.0222(7) 0.0198(6) -0.0015(5) -0.0012(5) 0.0016(5)
P3 0.0234(7) 0.0283(7) 0.0175(6) -0.0014(6) 0.0037(5) -0.0003(6)
P4 0.0235(7) 0.0227(7) 0.0183(6) -0.0024(6) -0.0023(5) 0.0011(5)
O1 0.035(2) 0.034(2) 0.034(2) -0.018(2) -0.0030(19) 0.0064(19)
O2 0.025(2) 0.029(2) 0.032(2) -0.0116(18) 0.0010(17) -0.0036(17)
O3 0.037(2) 0.023(2) 0.029(2) -0.0034(19) -0.0014(18) -0.0023(17)
O4 0.022(2) 0.072(3) 0.033(2) -0.008(2) -0.0003(18) 0.014(2)
O5 0.044(3) 0.028(2) 0.041(3) -0.008(2) 0.010(2) 0.004(2)
O6 0.036(2) 0.029(2) 0.041(3) -0.001(2) -0.010(2) -0.005(2)
O7 0.022(2) 0.076(4) 0.034(3) -0.008(2) 0.0049(19) -0.020(2)
O8 0.035(2) 0.026(2) 0.040(2) -0.0007(19) -0.0056(19) -0.0040(19)
N1 0.026(2) 0.030(3) 0.023(2) 0.009(2) 0.0000(19) -0.002(2)
N2 0.028(3) 0.034(3) 0.025(2) 0.008(2) 0.005(2) 0.002(2)
N3 0.028(3) 0.038(3) 0.026(3) 0.004(2) -0.003(2) -0.012(2)
N4 0.023(2) 0.032(3) 0.050(3) -0.002(2) -0.011(2) 0.006(3)
N5 0.030(3) 0.035(3) 0.022(2) 0.001(2) -0.005(2) 0.006(2)
N6 0.028(3) 0.028(3) 0.032(3) 0.005(2) -0.001(2) 0.002(2)
N7 0.045(3) 0.049(4) 0.030(3) -0.014(3) 0.016(3) -0.002(3)
N8 0.034(3) 0.046(3) 0.036(3) 0.006(3) 0.010(2) -0.008(3)
N9 0.040(3) 0.035(3) 0.023(3) -0.010(2) 0.002(2) -0.002(2)
N10 0.038(3) 0.032(3) 0.021(2) -0.007(2) 0.003(2) 0.003(2)
N11 0.029(3) 0.030(3) 0.025(3) -0.003(2) -0.010(2) 0.000(2)
N12 0.027(2) 0.026(2) 0.029(3) -0.001(2) -0.003(2) 0.002(2)
C1 0.029(3) 0.033(3) 0.021(3) 0.001(3) -0.004(2) -0.003(2)
C2 0.022(3) 0.042(4) 0.029(3) 0.008(3) 0.002(2) -0.001(3)
C3 0.036(3) 0.044(4) 0.022(3) 0.011(3) -0.002(2) -0.005(3)
C4 0.035(3) 0.026(3) 0.031(3) 0.004(3) 0.002(3) -0.004(3)
C5 0.025(3) 0.032(3) 0.028(3) 0.005(3) 0.009(2) 0.000(2)
C6 0.022(3) 0.037(3) 0.031(3) 0.003(3) 0.001(2) -0.012(3)
C7 0.021(3) 0.026(3) 0.040(3) -0.003(2) -0.004(2) 0.005(3)
C8 0.039(4) 0.035(3) 0.030(3) 0.004(3) -0.015(3) -0.002(3)
C9 0.029(3) 0.024(3) 0.032(3) -0.005(2) -0.008(2) 0.006(2)
C10 0.023(3) 0.036(3) 0.052(4) 0.003(3) 0.004(3) 0.008(3)
C11 0.025(3) 0.032(3) 0.028(3) 0.002(3) 0.001(2) 0.004(3)
C12 0.032(3) 0.028(3) 0.028(3) 0.004(3) -0.002(2) -0.001(2)
C13 0.034(3) 0.035(3) 0.028(3) -0.008(3) 0.005(3) 0.000(3)
C14 0.036(4) 0.064(5) 0.041(4) -0.007(4) 0.015(3) -0.012(4)
C15 0.041(4) 0.039(4) 0.030(3) -0.004(3) 0.012(3) -0.007(3)
C16 0.050(4) 0.047(4) 0.018(3) -0.004(3) 0.001(3) 0.000(3)
C17 0.037(3) 0.040(4) 0.028(3) 0.008(3) 0.000(3) -0.002(3)
C18 0.024(3) 0.031(3) 0.029(3) -0.002(3) 0.004(2) -0.003(2)
C19 0.022(3) 0.033(3) 0.026(3) -0.005(2) -0.002(2) 0.004(2)
C20 0.038(3) 0.034(3) 0.022(3) -0.003(3) -0.001(3) -0.002(2)
C21 0.029(3) 0.030(3) 0.030(3) -0.001(3) -0.007(2) 0.003(3)
C22 0.038(3) 0.025(3) 0.027(3) -0.006(3) -0.003(3) 0.007(2)
C23 0.025(3) 0.022(3) 0.025(3) -0.001(2) -0.002(2) 0.002(2)
C24 0.025(3) 0.026(3) 0.025(3) 0.000(2) 0.001(2) 0.001(2)
C25 0.035(3) 0.024(3) 0.017(3) 0.002(3) 0.001(2) 0.000(2)
C26 0.027(3) 0.031(3) 0.018(3) 0.006(3) 0.001(2) -0.001(2)
C27 0.024(3) 0.036(3) 0.015(3) -0.004(3) 0.002(2) 0.000(2)
C28 0.026(3) 0.039(3) 0.023(3) -0.008(3) 0.005(2) 0.003(3)
C29 0.025(3) 0.033(3) 0.025(3) -0.005(3) 0.007(2) -0.001(3)
C30 0.028(3) 0.019(3) 0.030(3) -0.004(2) -0.004(2) 0.003(2)
C31 0.034(3) 0.036(3) 0.025(3) -0.003(3) -0.005(3) -0.004(3)
C32 0.025(3) 0.029(3) 0.028(3) 0.004(3) 0.000(2) 0.002(2)

loop_
_atom_type_symbol
_atom_type_description
_atom_type_scat_dispersion_real
_atom_type_scat_dispersion_imag
_atom_type_scat_source
C C 0.0181 0.0091 'International Tables Vol C Tables 4.2.6.8 and 6.1.1.4'
H H 0.0000 0.0000 'International Tables Vol C Tables 4.2.6.8 and 6.1.1.4'
N N 0.0311 0.0180 'International Tables Vol C Tables 4.2.6.8 and 6.1.1.4'
O O 0.0492 0.0322 'International Tables Vol C Tables 4.2.6.8 and 6.1.1.4'
Os Os -4.9801 6.2216 'International Tables Vol C Tables 4.2.6.8 and 6.1.1.4'
P P 0.2955 0.4335 'International Tables Vol C Tables 4.2.6.8 and 6.1.1.4'

loop_
_geom_angle_atom_site_label_1
_geom_angle_atom_site_label_2
_geom_angle_atom_site_label_3
_geom_angle_site_symmetry_1
_geom_angle_site_symmetry_3
_geom_angle
_geom_angle_publ_flag
C25 Os1 C26 . . 176.7(2) ?
C25 Os1 P1 . . 93.20(17) ?
C26 Os1 P1 . . 88.80(17) ?
C25 Os1 P2 . . 90.29(17) ?
C26 Os1 P2 . . 91.96(17) ?
P1 Os1 P2 . . 100.38(5) ?
C25 Os1 Os3 . . 79.18(16) ?
C26 Os1 Os3 . . 97.76(16) ?
P1 Os1 Os3 . . 103.89(4) ?
P2 Os1 Os3 . . 153.97(4) ?
C25 Os1 Os2 . . 102.28(16) ?
C26 Os1 Os2 . . 74.96(16) ?
P1 Os1 Os2 . . 154.98(4) ?
P2 Os1 Os2 . . 99.09(4) ?
Os3 Os1 Os2 . . 60.835(8) ?
C30 Os1A C29 . . 158.1(6) ?
C30 Os1A P4 . . 76.0(3) ?
C29 Os1A P4 . . 112.6(4) ?
C30 Os1A P3 . . 115.9(4) ?
C29 Os1A P3 . . 76.6(3) ?
P4 Os1A P3 . . 124.8(4) ?
C30 Os1A Os3A . . 95.2(4) ?
C29 Os1A Os3A . . 66.8(4) ?
P4 Os1A Os3A . . 148.9(5) ?
P3 Os1A Os3A . . 86.0(4) ?
C30 Os1A Os2A . . 66.8(4) ?
C29 Os1A Os2A . . 92.8(4) ?
P4 Os1A Os2A . . 88.7(4) ?
P3 Os1A Os2A . . 146.5(5) ?
Os3A Os1A Os2A . . 60.8(4) ?
C28 Os2 C27 . . 95.9(3) ?
C28 Os2 C29 . . 93.3(3) ?
C27 Os2 C29 . . 170.4(3) ?
C28 Os2 P3 . . 95.26(18) ?
C27 Os2 P3 . . 91.00(16) ?
C29 Os2 P3 . . 90.61(17) ?
C28 Os2 Os1 . . 95.78(18) ?
C27 Os2 Os1 . . 77.69(16) ?
C29 Os2 Os1 . . 98.95(17) ?
P3 Os2 Os1 . . 164.93(4) ?
C28 Os2 Os3 . . 153.25(19) ?
C27 Os2 Os3 . . 88.68(18) ?
C29 Os2 Os3 . . 81.95(17) ?
P3 Os2 Os3 . . 111.03(4) ?
Os1 Os2 Os3 . . 59.425(8) ?
C31 Os2A C32 . . 85.1(5) ?
C31 Os2A C25 . . 103.2(5) ?
C32 Os2A C25 . . 163.9(6) ?
C31 Os2A P1 . . 115.8(5) ?
C32 Os2A P1 . . 108.0(5) ?
C25 Os2A P1 . . 81.2(4) ?
C31 Os2A Os1A . . 91.8(5) ?
C32 Os2A Os1A . . 65.8(4) ?
C25 Os2A Os1A . . 99.7(5) ?
P1 Os2A Os1A . . 151.6(5) ?
C31 Os2A Os3A . . 147.1(6) ?
C32 Os2A Os3A . . 95.8(5) ?
C25 Os2A Os3A . . 69.7(4) ?
P1 Os2A Os3A . . 95.3(4) ?
Os1A Os2A Os3A . . 59.4(4) ?
C31 Os3 C30 . . 92.2(3) ?
C31 Os3 C32 . . 94.4(3) ?
C30 Os3 C32 . . 173.0(2) ?
C31 Os3 P4 . . 94.47(19) ?
C30 Os3 P4 . . 89.81(17) ?
C32 Os3 P4 . . 92.11(18) ?
C31 Os3 Os1 . . 97.47(19) ?
C30 Os3 Os1 . . 97.74(17) ?
C32 Os3 Os1 . . 79.00(17) ?
P4 Os3 Os1 . . 165.60(4) ?
C31 Os3 Os2 . . 155.42(19) ?
C30 Os3 Os2 . . 82.79(18) ?
C32 Os3 Os2 . . 90.20(17) ?
P4 Os3 Os2 . . 109.50(4) ?
Os1 Os3 Os2 . . 59.740(8) ?
C28 Os3A C27 . . 91.7(5) ?
C28 Os3A C26 . . 104.2(5) ?
C27 Os3A C26 . . 155.8(6) ?
C28 Os3A P2 . . 114.0(5) ?
C27 Os3A P2 . . 107.9(5) ?
C26 Os3A P2 . . 82.5(4) ?
C28 Os3A Os1A . . 95.4(5) ?
C27 Os3A Os1A . . 63.4(4) ?
C26 Os3A Os1A . . 96.5(4) ?
P2 Os3A Os1A . . 150.0(5) ?
C28 Os3A Os2A . . 149.2(6) ?
C27 Os3A Os2A . . 92.4(4) ?
C26 Os3A Os2A . . 64.6(4) ?
P2 Os3A Os2A . . 93.7(4) ?
Os1A Os3A Os2A . . 59.8(4) ?
C6 P1 C5 . . 97.7(3) ?
C6 P1 C1 . . 96.5(3) ?
C5 P1 C1 . . 96.4(3) ?
C6 P1 Os1 . . 115.11(19) ?
C5 P1 Os1 . . 122.0(2) ?
C1 P1 Os1 . . 123.49(18) ?
C6 P1 Os2A . . 134.6(3) ?
C5 P1 Os2A . . 127.4(3) ?
C1 P1 Os2A . . 84.2(3) ?
C7 P2 C11 . . 96.8(3) ?
C7 P2 C12 . . 97.7(3) ?
C11 P2 C12 . . 95.7(3) ?
C7 P2 Os1 . . 119.0(2) ?
C11 P2 Os1 . . 120.71(19) ?
C12 P2 Os1 . . 121.3(2) ?
C7 P2 Os3A . . 103.5(3) ?
C11 P2 Os3A . . 159.4(3) ?
C12 P2 Os3A . . 85.5(3) ?
C18 P3 C13 . . 98.2(3) ?
C18 P3 C17 . . 97.6(3) ?
C13 P3 C17 . . 97.9(3) ?
C18 P3 Os2 . . 121.42(19) ?
C13 P3 Os2 . . 120.9(2) ?
C17 P3 Os2 . . 115.8(2) ?
C18 P3 Os1A . . 87.4(3) ?
C13 P3 Os1A . . 111.8(3) ?
C17 P3 Os1A . . 148.9(3) ?
C24 P4 C19 . . 97.8(3) ?
C24 P4 C23 . . 96.9(3) ?
C19 P4 C23 . . 98.3(3) ?
C24 P4 Os3 . . 114.33(19) ?
C19 P4 Os3 . . 122.26(19) ?
C23 P4 Os3 . . 121.95(19) ?
C24 P4 Os1A . . 151.2(3) ?
C19 P4 Os1A . . 90.1(3) ?
C23 P4 Os1A . . 109.3(3) ?
C2 N1 C4 . . 108.3(5) ?
C2 N1 C1 . . 111.4(5) ?
C4 N1 C1 . . 110.9(5) ?
C2 N2 C3 . . 108.5(5) ?
C2 N2 C5 . . 110.9(5) ?
C3 N2 C5 . . 110.8(5) ?
C4 N3 C3 . . 108.9(5) ?
C4 N3 C6 . . 110.0(5) ?
C3 N3 C6 . . 111.3(5) ?
C8 N4 C7 . . 111.6(5) ?
C8 N4 C10 . . 107.9(5) ?
C7 N4 C10 . . 110.7(5) ?
C8 N5 C9 . . 107.0(5) ?
C8 N5 C11 . . 110.2(5) ?
C9 N5 C11 . . 111.2(5) ?
C9 N6 C10 . . 109.1(5) ?
C9 N6 C12 . . 110.5(5) ?
C10 N6 C12 . . 111.0(5) ?
C14 N7 C16 . . 108.1(6) ?
C14 N7 C13 . . 110.6(6) ?
C16 N7 C13 . . 111.3(5) ?
C17 N8 C15 . . 111.0(5) ?
C17 N8 C14 . . 110.6(6) ?
C15 N8 C14 . . 107.6(6) ?
C16 N9 C15 . . 109.4(5) ?
C16 N9 C18 . . 110.0(5) ?
C15 N9 C18 . . 110.6(5) ?
C22 N10 C20 . . 109.0(5) ?
C22 N10 C19 . . 110.6(5) ?
C20 N10 C19 . . 110.7(5) ?
C20 N11 C21 . . 108.2(5) ?
C20 N11 C23 . . 110.9(5) ?
C21 N11 C23 . . 111.1(5) ?
C22 N12 C21 . . 108.3(5) ?
C22 N12 C24 . . 110.9(5) ?
C21 N12 C24 . . 110.8(5) ?
N1 C1 P1 . . 112.7(4) ?
N1 C1 H1A . . 109.1 ?
P1 C1 H1A . . 109.1 ?
N1 C1 H1B . . 109.1 ?
P1 C1 H1B . . 109.1 ?
H1A C1 H1B . . 107.8 ?
N2 C2 N1 . . 114.4(5) ?
N2 C2 H2A . . 108.7 ?
N1 C2 H2A . . 108.7 ?
N2 C2 H2B . . 108.7 ?
N1 C2 H2B . . 108.7 ?
H2A C2 H2B . . 107.6 ?
N3 C3 N2 . . 114.5(5) ?
N3 C3 H3A . . 108.6 ?
N2 C3 H3A . . 108.6 ?
N3 C3 H3B . . 108.6 ?
N2 C3 H3B . . 108.6 ?
H3A C3 H3B . . 107.6 ?
N3 C4 N1 . . 114.5(5) ?
N3 C4 H4A . . 108.6 ?
N1 C4 H4A . . 108.6 ?
N3 C4 H4B . . 108.6 ?
N1 C4 H4B . . 108.6 ?
H4A C4 H4B . . 107.6 ?
N2 C5 P1 . . 113.5(4) ?
N2 C5 H5A . . 108.9 ?
P1 C5 H5A . . 108.9 ?
N2 C5 H5B . . 108.9 ?
P1 C5 H5B . . 108.9 ?
H5A C5 H5B . . 107.7 ?
N3 C6 P1 . . 113.6(4) ?
N3 C6 H6A . . 108.9 ?
P1 C6 H6A . . 108.9 ?
N3 C6 H6B . . 108.9 ?
P1 C6 H6B . . 108.9 ?
H6A C6 H6B . . 107.7 ?
N4 C7 P2 . . 113.6(4) ?
N4 C7 H7A . . 108.8 ?
P2 C7 H7A . . 108.8 ?
N4 C7 H7B . . 108.8 ?
P2 C7 H7B . . 108.8 ?
H7A C7 H7B . . 107.7 ?
N4 C8 N5 . . 115.6(5) ?
N4 C8 H8A . . 108.4 ?
N5 C8 H8A . . 108.4 ?
N4 C8 H8B . . 108.4 ?
N5 C8 H8B . . 108.4 ?
H8A C8 H8B . . 107.4 ?
N6 C9 N5 . . 114.9(5) ?
N6 C9 H9A . . 108.5 ?
N5 C9 H9A . . 108.5 ?
N6 C9 H9B . . 108.5 ?
N5 C9 H9B . . 108.5 ?
H9A C9 H9B . . 107.5 ?
N6 C10 N4 . . 114.3(5) ?
N6 C10 H10A . . 108.7 ?
N4 C10 H10A . . 108.7 ?
N6 C10 H10B . . 108.7 ?
N4 C10 H10B . . 108.7 ?
H10A C10 H10B . . 107.6 ?
N5 C11 P2 . . 113.9(4) ?
N5 C11 H11A . . 108.8 ?
P2 C11 H11A . . 108.8 ?
N5 C11 H11B . . 108.8 ?
P2 C11 H11B . . 108.8 ?
H11A C11 H11B . . 107.7 ?
N6 C12 P2 . . 113.0(4) ?
N6 C12 H12A . . 109.0 ?
P2 C12 H12A . . 109.0 ?
N6 C12 H12B . . 109.0 ?
P2 C12 H12B . . 109.0 ?
H12A C12 H12B . . 107.8 ?
N7 C13 P3 . . 111.5(4) ?
N7 C13 H13A . . 109.3 ?
P3 C13 H13A . . 109.3 ?
N7 C13 H13B . . 109.3 ?
P3 C13 H13B . . 109.3 ?
H13A C13 H13B . . 108.0 ?
N7 C14 N8 . . 115.7(6) ?
N7 C14 H14A . . 108.3 ?
N8 C14 H14A . . 108.3 ?
N7 C14 H14B . . 108.3 ?
N8 C14 H14B . . 108.3 ?
H14A C14 H14B . . 107.4 ?
N8 C15 N9 . . 114.9(5) ?
N8 C15 H15A . . 108.6 ?
N9 C15 H15A . . 108.6 ?
N8 C15 H15B . . 108.6 ?
N9 C15 H15B . . 108.6 ?
H15A C15 H15B . . 107.5 ?
N9 C16 N7 . . 114.3(5) ?
N9 C16 H16A . . 108.7 ?
N7 C16 H16A . . 108.7 ?
N9 C16 H16B . . 108.7 ?
N7 C16 H16B . . 108.7 ?
H16A C16 H16B . . 107.6 ?
N8 C17 P3 . . 112.8(5) ?
N8 C17 H17A . . 109.0 ?
P3 C17 H17A . . 109.0 ?
N8 C17 H17B . . 109.0 ?
P3 C17 H17B . . 109.0 ?
H17A C17 H17B . . 107.8 ?
N9 C18 P3 . . 113.3(4) ?
N9 C18 H18A . . 108.9 ?
P3 C18 H18A . . 108.9 ?
N9 C18 H18B . . 108.9 ?
P3 C18 H18B . . 108.9 ?
H18A C18 H18B . . 107.7 ?
N10 C19 P4 . . 112.1(4) ?
N10 C19 H19A . . 109.2 ?
P4 C19 H19A . . 109.2 ?
N10 C19 H19B . . 109.2 ?
P4 C19 H19B . . 109.2 ?
H19A C19 H19B . . 107.9 ?
N11 C20 N10 . . 114.5(5) ?
N11 C20 H20A . . 108.6 ?
N10 C20 H20A . . 108.6 ?
N11 C20 H20B . . 108.6 ?
N10 C20 H20B . . 108.6 ?
H20A C20 H20B . . 107.6 ?
N12 C21 N11 . . 114.5(5) ?
N12 C21 H21A . . 108.6 ?
N11 C21 H21A . . 108.6 ?
N12 C21 H21B . . 108.6 ?
N11 C21 H21B . . 108.6 ?
H21A C21 H21B . . 107.6 ?
N10 C22 N12 . . 115.0(5) ?
N10 C22 H22A . . 108.5 ?
N12 C22 H22A . . 108.5 ?
N10 C22 H22B . . 108.5 ?
N12 C22 H22B . . 108.5 ?
H22A C22 H22B . . 107.5 ?
N11 C23 P4 . . 112.6(4) ?
N11 C23 H23A . . 109.1 ?
P4 C23 H23A . . 109.1 ?
N11 C23 H23B . . 109.1 ?
P4 C23 H23B . . 109.1 ?
H23A C23 H23B . . 107.8 ?
N12 C24 P4 . . 113.1(4) ?
N12 C24 H24A . . 109.0 ?
P4 C24 H24A . . 109.0 ?
N12 C24 H24B . . 109.0 ?
P4 C24 H24B . . 109.0 ?
H24A C24 H24B . . 107.8 ?
O1 C25 Os1 . . 175.5(5) ?
O1 C25 Os2A . . 135.8(6) ?
O2 C26 Os1 . . 175.0(5) ?
O2 C26 Os3A . . 130.9(5) ?
O3 C27 Os2 . . 175.6(5) ?
O3 C27 Os3A . . 137.6(5) ?
O4 C28 Os3A . . 129.4(6) ?
O4 C28 Os2 . . 176.3(6) ?
O5 C29 Os2 . . 175.0(5) ?
O5 C29 Os1A . . 134.3(6) ?
O6 C30 Os3 . . 173.8(5) ?
O6 C30 Os1A . . 134.3(6) ?
O7 C31 Os3 . . 178.1(6) ?
O7 C31 Os2A . . 132.5(6) ?
O8 C32 Os3 . . 176.2(5) ?
O8 C32 Os2A . . 136.4(6) ?

loop_
_geom_bond_atom_site_label_1
_geom_bond_atom_site_label_2
_geom_bond_site_symmetry_2
_geom_bond_distance
_geom_bond_publ_flag
Os1 C25 . 1.929(6) ?
Os1 C26 . 1.938(6) ?
Os1 P1 . 2.2831(13) ?
Os1 P2 . 2.2879(14) ?
Os1 Os3 . 2.8861(3) ?
Os1 Os2 . 2.8954(3) ?
Os1A C30 . 2.252(12) ?
Os1A C29 . 2.275(12) ?
Os1A P4 . 2.595(10) ?
Os1A P3 . 2.599(10) ?
Os1A Os3A . 2.872(15) ?
Os1A Os2A . 2.882(15) ?
Os2 C28 . 1.880(6) ?
Os2 C27 . 1.948(6) ?
Os2 C29 . 1.957(6) ?
Os2 P3 . 2.2965(14) ?
Os2 Os3 . 2.9272(3) ?
Os2A C31 . 2.046(13) ?
Os2A C32 . 2.113(12) ?
Os2A C25 . 2.211(12) ?
Os2A P1 . 2.495(11) ?
Os2A Os3A . 2.910(15) ?
Os3 C31 . 1.880(7) ?
Os3 C30 . 1.933(6) ?
Os3 C32 . 1.951(6) ?
Os3 P4 . 2.2963(14) ?
Os3A C28 . 1.866(12) ?
Os3A C27 . 2.092(12) ?
Os3A C26 . 2.193(12) ?
Os3A P2 . 2.425(11) ?
P1 C6 . 1.848(6) ?
P1 C5 . 1.850(6) ?
P1 C1 . 1.864(6) ?
P2 C7 . 1.841(6) ?
P2 C11 . 1.854(6) ?
P2 C12 . 1.861(6) ?
P3 C18 . 1.830(6) ?
P3 C13 . 1.849(6) ?
P3 C17 . 1.851(7) ?
P4 C24 . 1.841(6) ?
P4 C19 . 1.849(6) ?
P4 C23 . 1.852(6) ?
O1 C25 . 1.153(7) ?
O2 C26 . 1.147(7) ?
O3 C27 . 1.144(7) ?
O4 C28 . 1.154(7) ?
O5 C29 . 1.130(7) ?
O6 C30 . 1.146(7) ?
O7 C31 . 1.146(8) ?
O8 C32 . 1.146(7) ?
N1 C2 . 1.469(8) ?
N1 C4 . 1.472(8) ?
N1 C1 . 1.477(7) ?
N2 C2 . 1.459(7) ?
N2 C3 . 1.468(8) ?
N2 C5 . 1.476(7) ?
N3 C4 . 1.457(8) ?
N3 C3 . 1.465(9) ?
N3 C6 . 1.473(7) ?
N4 C8 . 1.452(9) ?
N4 C7 . 1.462(8) ?
N4 C10 . 1.470(9) ?
N5 C8 . 1.470(8) ?
N5 C9 . 1.471(8) ?
N5 C11 . 1.476(7) ?
N6 C9 . 1.448(8) ?
N6 C10 . 1.465(8) ?
N6 C12 . 1.481(8) ?
N7 C14 . 1.459(10) ?
N7 C16 . 1.481(9) ?
N7 C13 . 1.487(8) ?
N8 C17 . 1.464(8) ?
N8 C15 . 1.464(9) ?
N8 C14 . 1.472(9) ?
N9 C16 . 1.456(8) ?
N9 C15 . 1.466(9) ?
N9 C18 . 1.477(8) ?
N10 C22 . 1.456(8) ?
N10 C20 . 1.479(8) ?
N10 C19 . 1.481(7) ?
N11 C20 . 1.463(8) ?
N11 C21 . 1.473(8) ?
N11 C23 . 1.473(7) ?
N12 C22 . 1.464(8) ?
N12 C21 . 1.466(8) ?
N12 C24 . 1.472(7) ?
C1 H1A . 0.9900 ?
C1 H1B . 0.9900 ?
C2 H2A . 0.9900 ?
C2 H2B . 0.9900 ?
C3 H3A . 0.9900 ?
C3 H3B . 0.9900 ?
C4 H4A . 0.9900 ?
C4 H4B . 0.9900 ?
C5 H5A . 0.9900 ?
C5 H5B . 0.9900 ?
C6 H6A . 0.9900 ?
C6 H6B . 0.9900 ?
C7 H7A . 0.9900 ?
C7 H7B . 0.9900 ?
C8 H8A . 0.9900 ?
C8 H8B . 0.9900 ?
C9 H9A . 0.9900 ?
C9 H9B . 0.9900 ?
C10 H10A . 0.9900 ?
C10 H10B . 0.9900 ?
C11 H11A . 0.9900 ?
C11 H11B . 0.9900 ?
C12 H12A . 0.9900 ?
C12 H12B . 0.9900 ?
C13 H13A . 0.9900 ?
C13 H13B . 0.9900 ?
C14 H14A . 0.9900 ?
C14 H14B . 0.9900 ?
C15 H15A . 0.9900 ?
C15 H15B . 0.9900 ?
C16 H16A . 0.9900 ?
C16 H16B . 0.9900 ?
C17 H17A . 0.9900 ?
C17 H17B . 0.9900 ?
C18 H18A . 0.9900 ?
C18 H18B . 0.9900 ?
C19 H19A . 0.9900 ?
C19 H19B . 0.9900 ?
C20 H20A . 0.9900 ?
C20 H20B . 0.9900 ?
C21 H21A . 0.9900 ?
C21 H21B . 0.9900 ?
C22 H22A . 0.9900 ?
C22 H22B . 0.9900 ?
C23 H23A . 0.9900 ?
C23 H23B . 0.9900 ?
C24 H24A . 0.9900 ?
C24 H24B . 0.9900 ?

loop_
_geom_torsion_atom_site_label_1
_geom_torsion_atom_site_label_2
_geom_torsion_atom_site_label_3
_geom_torsion_atom_site_label_4
_geom_torsion_site_symmetry_1
_geom_torsion_site_symmetry_2
_geom_torsion_site_symmetry_3
_geom_torsion_site_symmetry_4
_geom_torsion
_geom_torsion_publ_flag
C2 N1 C1 P1 . . . . 60.5(5) ?
C4 N1 C1 P1 . . . . -60.1(6) ?
C6 P1 C1 N1 . . . . 49.1(5) ?
C5 P1 C1 N1 . . . . -49.4(5) ?
Os1 P1 C1 N1 . . . . 175.1(3) ?
Os2A P1 C1 N1 . . . . -176.6(5) ?
C3 N2 C2 N1 . . . . -55.2(6) ?
C5 N2 C2 N1 . . . . 66.7(7) ?
C4 N1 C2 N2 . . . . 55.2(6) ?
C1 N1 C2 N2 . . . . -67.0(6) ?
C4 N3 C3 N2 . . . . -54.1(6) ?
C6 N3 C3 N2 . . . . 67.4(6) ?
C2 N2 C3 N3 . . . . 54.5(6) ?
C5 N2 C3 N3 . . . . -67.5(6) ?
C3 N3 C4 N1 . . . . 54.2(6) ?
C6 N3 C4 N1 . . . . -68.0(6) ?
C2 N1 C4 N3 . . . . -54.6(6) ?
C1 N1 C4 N3 . . . . 67.9(6) ?
C2 N2 C5 P1 . . . . -61.1(6) ?
C3 N2 C5 P1 . . . . 59.5(6) ?
C6 P1 C5 N2 . . . . -47.5(5) ?
C1 P1 C5 N2 . . . . 49.9(5) ?
Os1 P1 C5 N2 . . . . -173.6(3) ?
Os2A P1 C5 N2 . . . . 137.6(5) ?
C4 N3 C6 P1 . . . . 61.8(6) ?
C3 N3 C6 P1 . . . . -59.1(6) ?
C5 P1 C6 N3 . . . . 47.2(5) ?
C1 P1 C6 N3 . . . . -50.2(5) ?
Os1 P1 C6 N3 . . . . 178.0(4) ?
Os2A P1 C6 N3 . . . . -138.5(5) ?
C8 N4 C7 P2 . . . . 59.8(6) ?
C10 N4 C7 P2 . . . . -60.5(6) ?
C11 P2 C7 N4 . . . . -48.7(5) ?
C12 P2 C7 N4 . . . . 48.1(5) ?
Os1 P2 C7 N4 . . . . -179.5(4) ?
Os3A P2 C7 N4 . . . . 135.3(5) ?
C7 N4 C8 N5 . . . . -66.4(7) ?
C10 N4 C8 N5 . . . . 55.5(7) ?
C9 N5 C8 N4 . . . . -55.4(7) ?
C11 N5 C8 N4 . . . . 65.6(7) ?
C10 N6 C9 N5 . . . . -55.0(6) ?
C12 N6 C9 N5 . . . . 67.3(6) ?
C8 N5 C9 N6 . . . . 54.6(6) ?
C11 N5 C9 N6 . . . . -65.7(6) ?
C9 N6 C10 N4 . . . . 54.3(7) ?
C12 N6 C10 N4 . . . . -67.7(7) ?
C8 N4 C10 N6 . . . . -54.0(7) ?
C7 N4 C10 N6 . . . . 68.4(7) ?
C8 N5 C11 P2 . . . . -59.1(6) ?
C9 N5 C11 P2 . . . . 59.4(6) ?
C7 P2 C11 N5 . . . . 49.0(5) ?
C12 P2 C11 N5 . . . . -49.5(5) ?
Os1 P2 C11 N5 . . . . 178.6(3) ?
Os3A P2 C11 N5 . . . . -142.1(8) ?
C9 N6 C12 P2 . . . . -62.4(6) ?
C10 N6 C12 P2 . . . . 58.8(6) ?
C7 P2 C12 N6 . . . . -47.0(5) ?
C11 P2 C12 N6 . . . . 50.7(5) ?
Os1 P2 C12 N6 . . . . -177.9(3) ?
Os3A P2 C12 N6 . . . . -150.0(5) ?
C14 N7 C13 P3 . . . . 60.7(6) ?
C16 N7 C13 P3 . . . . -59.5(7) ?
C18 P3 C13 N7 . . . . 48.7(5) ?
C17 P3 C13 N7 . . . . -50.2(5) ?
Os2 P3 C13 N7 . . . . -176.8(4) ?
Os1A P3 C13 N7 . . . . 139.2(5) ?
C16 N7 C14 N8 . . . . 54.6(7) ?
C13 N7 C14 N8 . . . . -67.5(8) ?
C17 N8 C14 N7 . . . . 66.7(8) ?
C15 N8 C14 N7 . . . . -54.7(7) ?
C17 N8 C15 N9 . . . . -67.3(7) ?
C14 N8 C15 N9 . . . . 53.9(7) ?
C16 N9 C15 N8 . . . . -54.7(7) ?
C18 N9 C15 N8 . . . . 66.7(7) ?
C15 N9 C16 N7 . . . . 54.0(7) ?
C18 N9 C16 N7 . . . . -67.8(7) ?
C14 N7 C16 N9 . . . . -53.6(7) ?
C13 N7 C16 N9 . . . . 68.1(8) ?
C15 N8 C17 P3 . . . . 60.0(7) ?
C14 N8 C17 P3 . . . . -59.4(7) ?
C18 P3 C17 N8 . . . . -49.2(5) ?
C13 P3 C17 N8 . . . . 50.3(5) ?
Os2 P3 C17 N8 . . . . -179.6(4) ?
Os1A P3 C17 N8 . . . . -146.8(6) ?
C16 N9 C18 P3 . . . . 61.2(6) ?
C15 N9 C18 P3 . . . . -59.8(6) ?
C13 P3 C18 N9 . . . . -50.1(5) ?
C17 P3 C18 N9 . . . . 49.1(5) ?
Os2 P3 C18 N9 . . . . 175.7(3) ?
Os1A P3 C18 N9 . . . . -161.7(5) ?
C22 N10 C19 P4 . . . . -60.8(6) ?
C20 N10 C19 P4 . . . . 60.1(6) ?
C24 P4 C19 N10 . . . . 49.3(5) ?
C23 P4 C19 N10 . . . . -48.9(5) ?
Os3 P4 C19 N10 . . . . 174.7(3) ?
Os1A P4 C19 N10 . . . . -158.4(5) ?
C21 N11 C20 N10 . . . . -54.0(6) ?
C23 N11 C20 N10 . . . . 68.0(7) ?
C22 N10 C20 N11 . . . . 53.6(6) ?
C19 N10 C20 N11 . . . . -68.3(7) ?
C22 N12 C21 N11 . . . . -55.3(6) ?
C24 N12 C21 N11 . . . . 66.5(6) ?
C20 N11 C21 N12 . . . . 55.4(6) ?
C23 N11 C21 N12 . . . . -66.6(6) ?
C20 N10 C22 N12 . . . . -53.8(6) ?
C19 N10 C22 N12 . . . . 68.1(6) ?
C21 N12 C22 N10 . . . . 54.6(6) ?
C24 N12 C22 N10 . . . . -67.1(6) ?
C20 N11 C23 P4 . . . . -59.9(6) ?
C21 N11 C23 P4 . . . . 60.4(5) ?
C24 P4 C23 N11 . . . . -50.1(4) ?
C19 P4 C23 N11 . . . . 48.8(5) ?
Os3 P4 C23 N11 . . . . -174.6(3) ?
Os1A P4 C23 N11 . . . . 141.9(4) ?
C22 N12 C24 P4 . . . . 59.2(6) ?
C21 N12 C24 P4 . . . . -61.1(6) ?
C19 P4 C24 N12 . . . . -48.9(4) ?
C23 P4 C24 N12 . . . . 50.6(4) ?
Os3 P4 C24 N12 . . . . -179.6(3) ?
Os1A P4 C24 N12 . . . . -153.5(5) ?
C27 Os3A C28 O4 . . . . 125.6(8) ?
C26 Os3A C28 O4 . . . . -72.8(9) ?
P2 Os3A C28 O4 . . . . 15.1(10) ?
Os1A Os3A C28 O4 . . . . -171.0(7) ?
Os2A Os3A C28 O4 . . . . -136.8(10) ?

_cod_database_fobs_code 1558619
